data_7224698
loop_
_publ_author_name
'Shaban Ragab, Sherif'
'Thapaliya, Ek Raj'
'Zhang, Yang'
'Tang, Sicheng'
'McMahan, Jeffrey Blye'
'Syed, Sheyum'
'Captain, Burjor'
'Raymo, Francisco M.'

_publ_section_title
;
 Synthesis in Living Cells with the Assistance of Supramolecular
 Nanocarriers
;
_journal_name_full 'RSC Adv.'
_journal_paper_doi 10.1039/C6RA04335F
_journal_year 2016
_chemical_formula_sum 'C24 H17 N4 O3 P'
_chemical_formula_weight 440.39
_chemical_name_systematic
; 
 ? 
;
_space_group_IT_number 14
_symmetry_cell_setting monoclinic
_symmetry_space_group_name_Hall '-P 2yn'
_symmetry_space_group_name_H-M 'P 1 21/n 1'
_atom_sites_solution_hydrogens geom
_atom_sites_solution_primary direct
_atom_sites_solution_secondary difmap
_audit_creation_method SHELXL-97
_audit_update_record
;
2016-01-28 deposited with the CCDC.
2016-03-21 downloaded from the CCDC.
;
_cell_angle_alpha 90.00
_cell_angle_beta 104.3910(10)
_cell_angle_gamma 90.00
_cell_formula_units_Z 4
_cell_length_a 11.9130(5)
_cell_length_b 8.4877(3)
_cell_length_c 21.1543(9)
_cell_measurement_reflns_used 9058
_cell_measurement_temperature 296(2)
_cell_measurement_theta_max 32.66
_cell_measurement_theta_min 2.23
_cell_volume 2071.88(14)
_computing_cell_refinement 'SAINT+  V7.46A (Bruker, 2007)'
_computing_data_collection 'APEX2 v2.2-0 (Bruker, 2007)'
_computing_data_reduction 'SAINT+  V7.46A (Bruker, 2007)'
_computing_molecular_graphics 'XSHELL v4.02 (Bruker, 2000)'
_computing_publication_material 'XCIF v6.12 (Bruker, 2001)'
_computing_structure_refinement 'SHELXL-97 (Sheldrick, 2008)'
_computing_structure_solution 'SHELXS-97 (Sheldrick, 2008)'
_diffrn_ambient_temperature 296(2)
_diffrn_measured_fraction_theta_full 0.999
_diffrn_measured_fraction_theta_max 0.999
_diffrn_measurement_device_type 'Bruker SMART APEX2 CCD diffractometer'
_diffrn_measurement_method 'omega scans'
_diffrn_radiation_monochromator graphite
_diffrn_radiation_source 'fine-focus sealed tube'
_diffrn_radiation_type MoK\a
_diffrn_radiation_wavelength 0.71073
_diffrn_reflns_av_R_equivalents 0.0221
_diffrn_reflns_av_sigmaI/netI 0.0182
_diffrn_reflns_limit_h_max 16
_diffrn_reflns_limit_h_min -16
_diffrn_reflns_limit_k_max 11
_diffrn_reflns_limit_k_min -11
_diffrn_reflns_limit_l_max 29
_diffrn_reflns_limit_l_min -29
_diffrn_reflns_number 23508
_diffrn_reflns_theta_full 30.00
_diffrn_reflns_theta_max 30.00
_diffrn_reflns_theta_min 1.80
_exptl_absorpt_coefficient_mu 0.168
_exptl_absorpt_correction_T_max 0.9834
_exptl_absorpt_correction_T_min 0.9388
_exptl_absorpt_correction_type multi-scan
_exptl_absorpt_process_details '(SADABS 2007/4 Bruker)'
_exptl_crystal_colour Orange
_exptl_crystal_density_diffrn 1.412
_exptl_crystal_density_method 'not measured'
_exptl_crystal_description Block
_exptl_crystal_F_000 912
_exptl_crystal_size_max 0.38
_exptl_crystal_size_mid 0.24
_exptl_crystal_size_min 0.10
_refine_diff_density_max 0.300
_refine_diff_density_min -0.281
_refine_diff_density_rms 0.042
_refine_ls_extinction_method none
_refine_ls_goodness_of_fit_ref 1.035
_refine_ls_hydrogen_treatment constr
_refine_ls_matrix_type full
_refine_ls_number_parameters 289
_refine_ls_number_reflns 6038
_refine_ls_number_restraints 0
_refine_ls_restrained_S_all 1.035
_refine_ls_R_factor_all 0.0487
_refine_ls_R_factor_gt 0.0391
_refine_ls_shift/su_max 0.001
_refine_ls_shift/su_mean 0.000
_refine_ls_structure_factor_coef Fsqd
_refine_ls_weighting_details 'calc w=1/[\s^2^(Fo^2^)+(0.0621P)^2^+0.3670P] where P=(Fo^2^+2Fc^2^)/3'
_refine_ls_weighting_scheme calc
_refine_ls_wR_factor_gt 0.1078
_refine_ls_wR_factor_ref 0.1153
_reflns_number_gt 4975
_reflns_number_total 6038
_reflns_threshold_expression >2sigma(I)
_cod_data_source_file c6ra04335f2.cif
_cod_data_source_block collect_0m
_cod_depositor_comments
;
The following automatic conversions were performed:

'_symmetry_cell_setting' value 'Monoclinic' changed to 'monoclinic'
according to
/usr/data/users/saulius/crontab/automatic-downloads/rss-feeds/RSC/lib/dictionaries/cif_core.dic
dictionary named 'cif_core.dic' version 2.4.2 from 2011-04-26.

'_exptl_absorpt_correction_type' value 'Multi-scan' changed to
'multi-scan' according to
/usr/data/users/saulius/crontab/automatic-downloads/rss-feeds/RSC/lib/dictionaries/cif_core.dic
dictionary named 'cif_core.dic' version 2.4.2 from 2011-04-26.

Automatic conversion script
Id: cif_fix_values 4268 2015-11-12 08:31:59Z antanas 
;
_cod_original_sg_symbol_H-M P2(1)/n
_cod_database_code 7224698

loop_
_symmetry_equiv_pos_as_xyz
'x, y, z'
'-x+1/2, y+1/2, -z+1/2'
'-x, -y, -z'
'x-1/2, -y-1/2, z-1/2'

loop_
_atom_site_label
_atom_site_type_symbol
_atom_site_fract_x
_atom_site_fract_y
_atom_site_fract_z
_atom_site_U_iso_or_equiv
_atom_site_adp_type
_atom_site_occupancy
_atom_site_symmetry_multiplicity
_atom_site_calc_flag
_atom_site_refinement_flags
P1 P 0.44643(2) 0.65985(4) 0.108701(13) 0.03264(9) Uani 1 1 d .
O1 O 0.08446(9) 0.40044(15) -0.10029(5) 0.0588(3) Uani 1 1 d .
O2 O -0.09614(12) 0.13889(19) 0.00844(8) 0.0905(5) Uani 1 1 d .
O3 O -0.04089(11) 0.13547(18) 0.11424(7) 0.0804(4) Uani 1 1 d .
N1 N 0.34705(8) 0.58131(13) 0.05210(5) 0.0368(2) Uani 1 1 d .
N2 N 0.17842(10) 0.47741(16) -0.06124(5) 0.0471(3) Uani 1 1 d .
N3 N 0.02435(10) 0.31101(16) -0.06450(6) 0.0533(3) Uani 1 1 d .
N4 N -0.02952(11) 0.17747(16) 0.06010(8) 0.0601(4) Uani 1 1 d .
C1 C 0.26136(9) 0.48496(13) 0.05821(5) 0.0327(2) Uani 1 1 d .
C2 C 0.23802(11) 0.42287(16) 0.11454(6) 0.0406(3) Uani 1 1 d .
H2 H 0.2874 0.4480 0.1547 0.049 Uiso 1 1 calc R
C3 C 0.14319(11) 0.32417(16) 0.11325(7) 0.0433(3) Uani 1 1 d .
H3 H 0.1321 0.2886 0.1528 0.052 Uiso 1 1 calc R
C4 C 0.06593(10) 0.27712(16) 0.05701(7) 0.0427(3) Uani 1 1 d .
C5 C 0.08248(10) 0.33298(14) -0.00333(6) 0.0392(3) Uani 1 1 d .
C6 C 0.17837(9) 0.43665(14) -0.00182(5) 0.0340(2) Uani 1 1 d .
C7 C 0.38857(11) 0.79831(15) 0.15731(6) 0.0388(2) Uani 1 1 d .
C8 C 0.27079(12) 0.83366(16) 0.13917(7) 0.0441(3) Uani 1 1 d .
H8 H 0.2226 0.7816 0.1040 0.053 Uiso 1 1 calc R
C9 C 0.22507(16) 0.9458(2) 0.17318(8) 0.0587(4) Uani 1 1 d .
H9 H 0.1462 0.9681 0.1612 0.070 Uiso 1 1 calc R
C10 C 0.29654(19) 1.0247(2) 0.22488(8) 0.0670(5) Uani 1 1 d .
H10 H 0.2658 1.1019 0.2469 0.080 Uiso 1 1 calc R
C11 C 0.41234(19) 0.9901(2) 0.24391(8) 0.0681(5) Uani 1 1 d .
H11 H 0.4597 1.0432 0.2790 0.082 Uiso 1 1 calc R
C12 C 0.45949(14) 0.8761(2) 0.21109(7) 0.0566(4) Uani 1 1 d .
H12 H 0.5379 0.8514 0.2247 0.068 Uiso 1 1 calc R
C13 C 0.53877(10) 0.52354(15) 0.16400(6) 0.0382(2) Uani 1 1 d .
C14 C 0.52051(13) 0.4849(2) 0.22505(7) 0.0522(3) Uani 1 1 d .
H14 H 0.4659 0.5397 0.2411 0.063 Uiso 1 1 calc R
C15 C 0.58424(17) 0.3646(2) 0.26147(8) 0.0690(5) Uani 1 1 d .
H15 H 0.5725 0.3389 0.3021 0.083 Uiso 1 1 calc R
C16 C 0.66525(17) 0.2827(2) 0.23759(9) 0.0721(5) Uani 1 1 d .
H16 H 0.7056 0.1995 0.2615 0.087 Uiso 1 1 calc R
C17 C 0.68673(15) 0.3236(2) 0.17841(9) 0.0651(4) Uani 1 1 d .
H17 H 0.7432 0.2705 0.1633 0.078 Uiso 1 1 calc R
C18 C 0.62379(12) 0.44393(17) 0.14171(7) 0.0478(3) Uani 1 1 d .
H18 H 0.6384 0.4718 0.1020 0.057 Uiso 1 1 calc R
C19 C 0.53727(10) 0.76296(14) 0.06630(6) 0.0351(2) Uani 1 1 d .
C20 C 0.63795(12) 0.83850(18) 0.10045(7) 0.0486(3) Uani 1 1 d .
H20 H 0.6587 0.8368 0.1458 0.058 Uiso 1 1 calc R
C21 C 0.70744(12) 0.91647(19) 0.06649(8) 0.0548(4) Uani 1 1 d .
H21 H 0.7745 0.9675 0.0892 0.066 Uiso 1 1 calc R
C22 C 0.67710(12) 0.91824(17) -0.00077(8) 0.0516(3) Uani 1 1 d .
H22 H 0.7242 0.9695 -0.0233 0.062 Uiso 1 1 calc R
C23 C 0.57761(13) 0.84472(17) -0.03461(7) 0.0492(3) Uani 1 1 d .
H23 H 0.5575 0.8466 -0.0800 0.059 Uiso 1 1 calc R
C24 C 0.50679(11) 0.76751(16) -0.00137(6) 0.0420(3) Uani 1 1 d .
H24 H 0.4390 0.7189 -0.0245 0.050 Uiso 1 1 calc R

loop_
_atom_site_aniso_label
_atom_site_aniso_U_11
_atom_site_aniso_U_22
_atom_site_aniso_U_33
_atom_site_aniso_U_23
_atom_site_aniso_U_13
_atom_site_aniso_U_12
P1 0.02750(14) 0.03929(16) 0.03019(14) -0.00071(11) 0.00538(10) -0.00873(11)
O1 0.0505(6) 0.0820(8) 0.0370(5) -0.0074(5) -0.0024(4) -0.0126(5)
O2 0.0621(8) 0.1025(10) 0.0905(10) 0.0139(8) -0.0120(7) -0.0506(8)
O3 0.0592(7) 0.0930(10) 0.0879(9) 0.0271(8) 0.0163(7) -0.0333(7)
N1 0.0305(4) 0.0453(6) 0.0334(5) -0.0028(4) 0.0055(4) -0.0108(4)
N2 0.0388(5) 0.0638(7) 0.0359(5) -0.0045(5) 0.0038(4) -0.0090(5)
N3 0.0403(6) 0.0612(7) 0.0510(7) -0.0075(6) -0.0024(5) -0.0116(5)
N4 0.0390(6) 0.0584(8) 0.0781(9) 0.0112(7) 0.0052(6) -0.0188(5)
C1 0.0268(5) 0.0359(5) 0.0344(5) -0.0044(4) 0.0056(4) -0.0053(4)
C2 0.0373(6) 0.0479(7) 0.0346(6) -0.0011(5) 0.0050(4) -0.0130(5)
C3 0.0406(6) 0.0460(7) 0.0436(6) 0.0040(5) 0.0112(5) -0.0103(5)
C4 0.0309(5) 0.0411(6) 0.0544(7) 0.0013(5) 0.0072(5) -0.0106(5)
C5 0.0280(5) 0.0389(6) 0.0468(6) -0.0064(5) 0.0019(4) -0.0044(4)
C6 0.0270(5) 0.0380(6) 0.0357(5) -0.0038(4) 0.0051(4) -0.0036(4)
C7 0.0417(6) 0.0420(6) 0.0333(5) -0.0011(5) 0.0101(5) -0.0071(5)
C8 0.0458(7) 0.0464(7) 0.0407(6) 0.0026(5) 0.0120(5) 0.0000(5)
C9 0.0647(9) 0.0587(9) 0.0583(9) 0.0047(7) 0.0257(7) 0.0127(7)
C10 0.0988(14) 0.0551(9) 0.0555(9) -0.0052(7) 0.0349(9) 0.0083(9)
C11 0.0933(13) 0.0638(10) 0.0468(8) -0.0187(7) 0.0170(8) -0.0163(9)
C12 0.0538(8) 0.0663(9) 0.0464(7) -0.0139(7) 0.0066(6) -0.0118(7)
C13 0.0327(5) 0.0433(6) 0.0353(5) 0.0015(5) 0.0023(4) -0.0081(5)
C14 0.0491(7) 0.0658(9) 0.0397(7) 0.0101(6) 0.0070(6) -0.0050(7)
C15 0.0714(11) 0.0772(12) 0.0481(8) 0.0209(8) -0.0047(8) -0.0088(9)
C16 0.0707(11) 0.0567(9) 0.0702(11) 0.0118(8) -0.0176(9) 0.0033(8)
C17 0.0549(9) 0.0588(9) 0.0712(11) -0.0062(8) -0.0042(8) 0.0091(7)
C18 0.0424(7) 0.0505(7) 0.0475(7) -0.0042(6) 0.0056(5) -0.0031(6)
C19 0.0301(5) 0.0379(6) 0.0371(5) 0.0025(4) 0.0078(4) -0.0065(4)
C20 0.0374(6) 0.0584(8) 0.0452(7) 0.0072(6) 0.0012(5) -0.0169(6)
C21 0.0369(6) 0.0558(8) 0.0694(9) 0.0105(7) 0.0087(6) -0.0173(6)
C22 0.0459(7) 0.0463(7) 0.0688(9) 0.0150(6) 0.0260(7) -0.0047(6)
C23 0.0551(8) 0.0518(8) 0.0454(7) 0.0051(6) 0.0215(6) -0.0034(6)
C24 0.0416(6) 0.0480(7) 0.0377(6) -0.0028(5) 0.0125(5) -0.0098(5)

loop_
_atom_type_symbol
_atom_type_description
_atom_type_scat_dispersion_real
_atom_type_scat_dispersion_imag
_atom_type_scat_source
C C 0.0033 0.0016 'International Tables Vol C Tables 4.2.6.8 and 6.1.1.4'
H H 0.0000 0.0000 'International Tables Vol C Tables 4.2.6.8 and 6.1.1.4'
N N 0.0061 0.0033 'International Tables Vol C Tables 4.2.6.8 and 6.1.1.4'
O O 0.0106 0.0060 'International Tables Vol C Tables 4.2.6.8 and 6.1.1.4'
P P 0.1023 0.0942 'International Tables Vol C Tables 4.2.6.8 and 6.1.1.4'

loop_
_geom_angle_atom_site_label_1
_geom_angle_atom_site_label_2
_geom_angle_atom_site_label_3
_geom_angle
N1 P1 C19 104.73(5)
N1 P1 C7 112.32(6)
C19 P1 C7 109.25(6)
N1 P1 C13 115.71(6)
C19 P1 C13 106.82(5)
C7 P1 C13 107.72(6)
N2 O1 N3 112.57(9)
C1 N1 P1 128.35(8)
C6 N2 O1 104.89(10)
C5 N3 O1 103.95(10)
O2 N4 O3 123.54(13)
O2 N4 C4 117.59(14)
O3 N4 C4 118.87(13)
N1 C1 C2 129.26(10)
N1 C1 C6 117.06(10)
C2 C1 C6 113.68(10)
C1 C2 C3 122.76(11)
C1 C2 H2 118.6
C3 C2 H2 118.6
C4 C3 C2 123.74(12)
C4 C3 H3 118.1
C2 C3 H3 118.1
C3 C4 C5 118.01(11)
C3 C4 N4 120.15(13)
C5 C4 N4 121.83(12)
N3 C5 C4 132.64(12)
N3 C5 C6 109.20(12)
C4 C5 C6 118.15(11)
N2 C6 C5 109.40(10)
N2 C6 C1 126.95(11)
C5 C6 C1 123.65(11)
C8 C7 C12 119.00(13)
C8 C7 P1 118.95(9)
C12 C7 P1 121.99(11)
C9 C8 C7 120.32(14)
C9 C8 H8 119.8
C7 C8 H8 119.8
C10 C9 C8 120.03(16)
C10 C9 H9 120.0
C8 C9 H9 120.0
C11 C10 C9 120.43(15)
C11 C10 H10 119.8
C9 C10 H10 119.8
C10 C11 C12 120.39(15)
C10 C11 H11 119.8
C12 C11 H11 119.8
C11 C12 C7 119.79(16)
C11 C12 H12 120.1
C7 C12 H12 120.1
C18 C13 C14 119.41(13)
C18 C13 P1 117.85(10)
C14 C13 P1 122.46(11)
C15 C14 C13 119.71(16)
C15 C14 H14 120.1
C13 C14 H14 120.1
C16 C15 C14 120.19(16)
C16 C15 H15 119.9
C14 C15 H15 119.9
C15 C16 C17 120.49(16)
C15 C16 H16 119.8
C17 C16 H16 119.8
C16 C17 C18 119.75(17)
C16 C17 H17 120.1
C18 C17 H17 120.1
C17 C18 C13 120.36(15)
C17 C18 H18 119.8
C13 C18 H18 119.8
C24 C19 C20 119.55(11)
C24 C19 P1 119.57(9)
C20 C19 P1 120.88(10)
C21 C20 C19 119.81(13)
C21 C20 H20 120.1
C19 C20 H20 120.1
C22 C21 C20 120.09(13)
C22 C21 H21 120.0
C20 C21 H21 120.0
C23 C22 C21 120.28(12)
C23 C22 H22 119.9
C21 C22 H22 119.9
C22 C23 C24 120.30(13)
C22 C23 H23 119.9
C24 C23 H23 119.9
C19 C24 C23 119.95(12)
C19 C24 H24 120.0
C23 C24 H24 120.0

loop_
_geom_bond_atom_site_label_1
_geom_bond_atom_site_label_2
_geom_bond_distance
P1 N1 1.6047(9)
P1 C19 1.7957(11)
P1 C7 1.8071(13)
P1 C13 1.8104(13)
O1 N2 1.3794(14)
O1 N3 1.3898(17)
O2 N4 1.2249(19)
O3 N4 1.2387(18)
N1 C1 1.3390(14)
N2 C6 1.3039(16)
N3 C5 1.3205(17)
N4 C4 1.4316(16)
C1 C2 1.3927(16)
C1 C6 1.4608(15)
C2 C3 1.4012(17)
C2 H2 0.9300
C3 C4 1.3703(18)
C3 H3 0.9300
C4 C5 1.4205(19)
C5 C6 1.4361(16)
C7 C8 1.3923(18)
C7 C12 1.4022(18)
C8 C9 1.384(2)
C8 H8 0.9300
C9 C10 1.381(3)
C9 H9 0.9300
C10 C11 1.370(3)
C10 H10 0.9300
C11 C12 1.388(2)
C11 H11 0.9300
C12 H12 0.9300
C13 C18 1.3937(19)
C13 C14 1.4009(18)
C14 C15 1.386(2)
C14 H14 0.9300
C15 C16 1.383(3)
C15 H15 0.9300
C16 C17 1.383(3)
C16 H16 0.9300
C17 C18 1.385(2)
C17 H17 0.9300
C18 H18 0.9300
C19 C24 1.3871(17)
C19 C20 1.3932(16)
C20 C21 1.3911(19)
C20 H20 0.9300
C21 C22 1.378(2)
C21 H21 0.9300
C22 C23 1.373(2)
C22 H22 0.9300
C23 C24 1.3895(18)
C23 H23 0.9300
C24 H24 0.9300
